data_7014282
loop_
_publ_author_name
'Noveski, Daniel'
'Braun, Thomas'
'Neumann, Beate'
'Stammler, Anja'
'Stammler, Hans-Georg'

_publ_section_title
;
 C-F or C-H bond activation and C-C coupling reactions of fluorinated
 pyridines at rhodium: synthesis, structure and reactivity of a variety
 of tetrafluoropyridyl complexes.
;
_journal_issue 24
_journal_name_full 'Dalton transactions (Cambridge, England : 2003)'
_journal_page_first 4106
_journal_page_last 4119
_journal_paper_doi 10.1039/b414734k
_journal_year 2004
_chemical_formula_moiety 'C19 H33 F4 I N O P2 Rh'
_chemical_formula_sum 'C19 H33 F4 I N O P2 Rh'
_chemical_formula_weight 659.21
_chemical_name_systematic ?
_space_group_IT_number 15
_symmetry_cell_setting monoclinic
_symmetry_space_group_name_Hall '-C 2yc'
_symmetry_space_group_name_H-M 'C 1 2/c 1'
_atom_sites_solution_hydrogens geom
_atom_sites_solution_primary direct
_atom_sites_solution_secondary difmap
_audit_creation_method SHELXL-97
_cell_angle_alpha 90.00
_cell_angle_beta 111.804(7)
_cell_angle_gamma 90.00
_cell_formula_units_Z 8
_cell_length_a 32.022(3)
_cell_length_b 8.8920(9)
_cell_length_c 18.8520(15)
_cell_measurement_reflns_used 96
_cell_measurement_temperature 100(2)
_cell_measurement_theta_max 18.981
_cell_measurement_theta_min 3.142
_cell_volume 4983.9(8)
_computing_cell_refinement 'Dirax/lsq (Duisenberg & Schreurs, 1989-2000)'
_computing_data_collection KappaCCD
_computing_data_reduction 'EVALCCD (Duisenberg,1998,Thesis.Utrecht University.'
_computing_molecular_graphics 'SHELXTL-PLUS (1990)'
_computing_publication_material 'SHELXL-97 (Sheldrick, 1997)'
_computing_structure_refinement 'SHELXL-97 (Sheldrick, 1997)'
_computing_structure_solution 'SHELXS-97 (Sheldrick, 1990)'
_diffrn_ambient_temperature 100(2)
_diffrn_measured_fraction_theta_full 0.998
_diffrn_measured_fraction_theta_max 0.998
_diffrn_measurement_device_type KappaCCD
_diffrn_measurement_method CCD
_diffrn_radiation_monochromator graphite
_diffrn_radiation_source 'fine-focus sealed tube'
_diffrn_radiation_type MoK\a
_diffrn_radiation_wavelength 0.71073
_diffrn_reflns_av_R_equivalents 0.0455
_diffrn_reflns_av_sigmaI/netI 0.0288
_diffrn_reflns_limit_h_max 44
_diffrn_reflns_limit_h_min -44
_diffrn_reflns_limit_k_max 12
_diffrn_reflns_limit_k_min -12
_diffrn_reflns_limit_l_max 26
_diffrn_reflns_limit_l_min -25
_diffrn_reflns_number 63397
_diffrn_reflns_theta_full 30.00
_diffrn_reflns_theta_max 30.00
_diffrn_reflns_theta_min 3.01
_exptl_absorpt_coefficient_mu 2.093
_exptl_absorpt_correction_T_max 1.000000
_exptl_absorpt_correction_T_min 0.699233
_exptl_absorpt_correction_type multi-scan
_exptl_absorpt_process_details 'SADABS - Bruker Nonius  V2.06'
_exptl_crystal_colour yellow
_exptl_crystal_density_diffrn 1.757
_exptl_crystal_density_method 'not measured'
_exptl_crystal_description needle
_exptl_crystal_F_000 2608
_exptl_crystal_size_max 0.30
_exptl_crystal_size_mid 0.05
_exptl_crystal_size_min 0.04
_refine_diff_density_max 0.498
_refine_diff_density_min -0.597
_refine_diff_density_rms 0.100
_refine_ls_extinction_method none
_refine_ls_goodness_of_fit_ref 1.036
_refine_ls_hydrogen_treatment mixed
_refine_ls_matrix_type full
_refine_ls_number_parameters 269
_refine_ls_number_reflns 7276
_refine_ls_number_restraints 0
_refine_ls_restrained_S_all 1.036
_refine_ls_R_factor_all 0.0377
_refine_ls_R_factor_gt 0.0231
_refine_ls_shift/su_max 0.006
_refine_ls_shift/su_mean 0.000
_refine_ls_structure_factor_coef Fsqd
_refine_ls_weighting_details 'calc w=1/[\s^2^(Fo^2^)+(0.0137P)^2^+8.3937P] where P=(Fo^2^+2Fc^2^)/3'
_refine_ls_weighting_scheme calc
_refine_ls_wR_factor_gt 0.0411
_refine_ls_wR_factor_ref 0.0449
_reflns_number_gt 5969
_reflns_number_total 7276
_reflns_threshold_expression >2sigma(I)
_cod_data_source_file b414734k.txt
_cod_data_source_block compound8a
_cod_depositor_comments
;
The following automatic conversions were performed:
'_symmetry_cell_setting' value 'Monoclinic' changed to 'monoclinic'
according to '/home/saulius/struct/CIF-dictionaries/cif_core.dic'
dictionary named 'cif_core.dic' version 2.4.1 from 2010-06-29.

Automatic conversion script
Id: cif_fix_enum 1527 2010-12-29 10:47:43Z saulius 
;
_cod_original_sg_symbol_H-M 'C 2/c'
_cod_database_code 7014282

loop_
_symmetry_equiv_pos_as_xyz
'x, y, z'
'-x, y, -z+1/2'
'x+1/2, y+1/2, z'
'-x+1/2, y+1/2, -z+1/2'
'-x, -y, -z'
'x, -y, z-1/2'
'-x+1/2, -y+1/2, -z'
'x+1/2, -y+1/2, z-1/2'

loop_
_atom_site_label
_atom_site_type_symbol
_atom_site_fract_x
_atom_site_fract_y
_atom_site_fract_z
_atom_site_U_iso_or_equiv
_atom_site_adp_type
_atom_site_occupancy
_atom_site_symmetry_multiplicity
_atom_site_calc_flag
_atom_site_refinement_flags
_atom_site_disorder_assembly
_atom_site_disorder_group
I1 I 0.579944(4) 0.007045(15) 0.138434(7) 0.01956(4) Uani 1 1 d . . .
Rh1 Rh 0.617404(5) 0.209970(16) 0.070372(8) 0.01165(3) Uani 1 1 d . . .
P1 P 0.642987(16) 0.35626(6) 0.18474(3) 0.01447(9) Uani 1 1 d . . .
P2 P 0.605554(15) 0.05149(6) -0.03744(3) 0.01384(9) Uani 1 1 d . . .
O1 O 0.56940(5) 0.48490(16) 0.02631(8) 0.0227(3) Uani 1 1 d . . .
F1 F 0.61700(4) 0.48981(13) -0.06343(6) 0.0222(2) Uani 1 1 d . . .
F2 F 0.68874(4) 0.61633(13) -0.07692(6) 0.0222(3) Uani 1 1 d . . .
F3 F 0.78583(3) 0.31199(13) 0.10193(6) 0.0201(2) Uani 1 1 d . . .
F4 F 0.71797(4) 0.16337(12) 0.12391(6) 0.0171(2) Uani 1 1 d . . .
N1 N 0.73737(5) 0.46664(18) 0.01367(9) 0.0164(3) Uani 1 1 d . . .
C1 C 0.65452(7) 0.5542(2) 0.17034(11) 0.0202(4) Uani 1 1 d . . .
H1A H 0.6778 0.5567 0.1476 0.024 Uiso 1 1 calc R . .
H1B H 0.6268 0.5984 0.1325 0.024 Uiso 1 1 calc R . .
C2 C 0.67022(8) 0.6554(3) 0.24156(12) 0.0288(5) Uani 1 1 d . . .
H2A H 0.6470 0.6578 0.2639 0.043 Uiso 1 1 calc R . .
H2B H 0.6754 0.7575 0.2271 0.043 Uiso 1 1 calc R . .
H2C H 0.6982 0.6154 0.2791 0.043 Uiso 1 1 calc R . .
C3 C 0.69751(6) 0.2939(2) 0.25617(10) 0.0194(4) Uani 1 1 d . . .
H3A H 0.7211 0.3118 0.2350 0.023 Uiso 1 1 calc R . .
H3B H 0.7046 0.3579 0.3021 0.023 Uiso 1 1 calc R . .
C4 C 0.70019(8) 0.1288(3) 0.28113(12) 0.0291(5) Uani 1 1 d . . .
H4A H 0.6774 0.1094 0.3032 0.044 Uiso 1 1 calc R . .
H4B H 0.7301 0.1082 0.3194 0.044 Uiso 1 1 calc R . .
H4C H 0.6947 0.0635 0.2367 0.044 Uiso 1 1 calc R . .
C5 C 0.60680(7) 0.3662(2) 0.24119(11) 0.0213(4) Uani 1 1 d . . .
H5A H 0.6028 0.2633 0.2577 0.026 Uiso 1 1 calc R . .
H5B H 0.6224 0.4263 0.2878 0.026 Uiso 1 1 calc R . .
C6 C 0.56032(7) 0.4352(3) 0.19879(13) 0.0297(5) Uani 1 1 d . . .
H6A H 0.5638 0.5359 0.1807 0.045 Uiso 1 1 calc R . .
H6B H 0.5440 0.4421 0.2335 0.045 Uiso 1 1 calc R . .
H6C H 0.5434 0.3716 0.1551 0.045 Uiso 1 1 calc R . .
C7 C 0.56038(7) -0.0896(2) -0.06225(11) 0.0217(4) Uani 1 1 d . . .
H7A H 0.5655 -0.1543 -0.0170 0.026 Uiso 1 1 calc R . .
H7B H 0.5315 -0.0366 -0.0731 0.026 Uiso 1 1 calc R . .
C8 C 0.55559(7) -0.1919(3) -0.13102(12) 0.0272(5) Uani 1 1 d . . .
H8A H 0.5476 -0.1306 -0.1774 0.041 Uiso 1 1 calc R . .
H8B H 0.5320 -0.2667 -0.1374 0.041 Uiso 1 1 calc R . .
H8C H 0.5842 -0.2433 -0.1220 0.041 Uiso 1 1 calc R . .
C9 C 0.59958(7) 0.1381(2) -0.12984(10) 0.0216(4) Uani 1 1 d . . .
H9A H 0.6245 0.2107 -0.1209 0.026 Uiso 1 1 calc R . .
H9B H 0.6031 0.0584 -0.1639 0.026 Uiso 1 1 calc R . .
C10 C 0.55478(8) 0.2203(3) -0.17169(12) 0.0309(5) Uani 1 1 d . . .
H10A H 0.5297 0.1530 -0.1763 0.046 Uiso 1 1 calc R . .
H10B H 0.5531 0.2501 -0.2227 0.046 Uiso 1 1 calc R . .
H10C H 0.5531 0.3099 -0.1426 0.046 Uiso 1 1 calc R . .
C11 C 0.65724(6) -0.0581(2) -0.01878(11) 0.0177(4) Uani 1 1 d . . .
H11A H 0.6534 -0.1205 -0.0643 0.021 Uiso 1 1 calc R . .
H11B H 0.6823 0.0125 -0.0120 0.021 Uiso 1 1 calc R . .
C12 C 0.67039(7) -0.1610(2) 0.05116(12) 0.0251(4) Uani 1 1 d . . .
H12A H 0.6720 -0.1020 0.0960 0.038 Uiso 1 1 calc R . .
H12B H 0.6998 -0.2064 0.0601 0.038 Uiso 1 1 calc R . .
H12C H 0.6478 -0.2404 0.0422 0.038 Uiso 1 1 calc R . .
C13 C 0.66276(6) 0.3242(2) 0.03676(10) 0.0128(3) Uani 1 1 d . . .
C14 C 0.65811(6) 0.4392(2) -0.01627(10) 0.0145(4) Uani 1 1 d . . .
C15 C 0.69510(6) 0.5041(2) -0.02527(10) 0.0156(4) Uani 1 1 d . . .
C16 C 0.74281(6) 0.3546(2) 0.06237(10) 0.0147(4) Uani 1 1 d . . .
C17 C 0.70768(6) 0.2820(2) 0.07397(9) 0.0130(3) Uani 1 1 d . . .
C18 C 0.56557(6) 0.3503(2) 0.02319(10) 0.0165(4) Uani 1 1 d . . .
C19 C 0.51945(6) 0.2755(3) -0.01327(12) 0.0248(4) Uani 1 1 d . . .
H19A H 0.4982 0.3229 0.0062 0.037 Uiso 1 1 calc R . .
H19B H 0.5220 0.1682 -0.0004 0.037 Uiso 1 1 calc R . .
H19C H 0.5086 0.2875 -0.0689 0.037 Uiso 1 1 calc R . .

loop_
_atom_site_aniso_label
_atom_site_aniso_U_11
_atom_site_aniso_U_22
_atom_site_aniso_U_33
_atom_site_aniso_U_23
_atom_site_aniso_U_13
_atom_site_aniso_U_12
I1 0.02053(6) 0.02127(7) 0.02003(6) -0.00008(5) 0.01118(5) -0.00603(5)
Rh1 0.00946(6) 0.01412(7) 0.01205(6) -0.00066(5) 0.00479(5) -0.00116(5)
P1 0.0140(2) 0.0181(2) 0.0119(2) -0.00123(18) 0.00564(18) -0.00138(18)
P2 0.0111(2) 0.0164(2) 0.0144(2) -0.00251(18) 0.00515(17) -0.00126(18)
O1 0.0189(7) 0.0221(8) 0.0260(7) -0.0008(6) 0.0071(6) 0.0050(6)
F1 0.0150(5) 0.0266(6) 0.0220(6) 0.0087(5) 0.0034(5) 0.0050(5)
F2 0.0286(6) 0.0204(6) 0.0198(5) 0.0077(5) 0.0115(5) -0.0007(5)
F3 0.0096(5) 0.0283(7) 0.0214(5) 0.0021(5) 0.0046(4) 0.0011(4)
F4 0.0160(5) 0.0179(6) 0.0171(5) 0.0066(4) 0.0058(4) 0.0023(4)
N1 0.0165(8) 0.0188(8) 0.0154(7) -0.0027(6) 0.0075(6) -0.0038(6)
C1 0.0236(10) 0.0181(10) 0.0192(9) -0.0041(8) 0.0081(8) -0.0030(8)
C2 0.0354(12) 0.0237(11) 0.0228(10) -0.0074(9) 0.0055(9) -0.0053(10)
C3 0.0171(9) 0.0261(11) 0.0136(8) -0.0015(8) 0.0039(7) -0.0013(8)
C4 0.0261(11) 0.0346(13) 0.0233(10) 0.0100(9) 0.0055(9) 0.0038(10)
C5 0.0229(10) 0.0276(11) 0.0177(9) -0.0054(8) 0.0127(8) -0.0040(8)
C6 0.0211(11) 0.0428(14) 0.0293(11) -0.0085(10) 0.0141(9) -0.0002(10)
C7 0.0167(9) 0.0259(11) 0.0245(10) -0.0083(8) 0.0100(8) -0.0075(8)
C8 0.0265(11) 0.0271(12) 0.0284(11) -0.0104(9) 0.0108(9) -0.0080(9)
C9 0.0239(10) 0.0244(11) 0.0150(9) -0.0001(8) 0.0054(8) -0.0015(8)
C10 0.0278(11) 0.0333(13) 0.0220(10) 0.0043(9) -0.0018(9) 0.0004(10)
C11 0.0154(9) 0.0190(10) 0.0207(9) -0.0016(8) 0.0090(8) 0.0002(8)
C12 0.0290(11) 0.0205(11) 0.0259(10) 0.0039(8) 0.0103(9) 0.0064(9)
C13 0.0132(8) 0.0125(9) 0.0131(8) -0.0034(6) 0.0052(7) -0.0010(7)
C14 0.0119(8) 0.0166(9) 0.0138(8) 0.0000(7) 0.0033(7) 0.0022(7)
C15 0.0210(9) 0.0140(9) 0.0135(8) -0.0005(7) 0.0084(7) -0.0018(7)
C16 0.0109(8) 0.0198(9) 0.0136(8) -0.0033(7) 0.0047(7) -0.0009(7)
C17 0.0155(8) 0.0135(9) 0.0108(7) 0.0001(7) 0.0059(7) -0.0007(7)
C18 0.0124(9) 0.0228(10) 0.0152(8) -0.0003(7) 0.0060(7) 0.0040(7)
C19 0.0141(9) 0.0278(12) 0.0307(11) -0.0020(9) 0.0062(8) 0.0004(8)

loop_
_atom_type_symbol
_atom_type_description
_atom_type_scat_dispersion_real
_atom_type_scat_dispersion_imag
_atom_type_scat_source
C C 0.0033 0.0016 'International Tables Vol C Tables 4.2.6.8 and 6.1.1.4'
H H 0.0000 0.0000 'International Tables Vol C Tables 4.2.6.8 and 6.1.1.4'
F F 0.0171 0.0103 'International Tables Vol C Tables 4.2.6.8 and 6.1.1.4'
N N 0.0061 0.0033 'International Tables Vol C Tables 4.2.6.8 and 6.1.1.4'
I I -0.4742 1.8119 'International Tables Vol C Tables 4.2.6.8 and 6.1.1.4'
O O 0.0106 0.0060 'International Tables Vol C Tables 4.2.6.8 and 6.1.1.4'
P P 0.1023 0.0942 'International Tables Vol C Tables 4.2.6.8 and 6.1.1.4'
Rh Rh -1.1178 0.9187 'International Tables Vol C Tables 4.2.6.8 and 6.1.1.4'

loop_
_geom_angle_atom_site_label_1
_geom_angle_atom_site_label_2
_geom_angle_atom_site_label_3
_geom_angle
_geom_angle_site_symmetry_1
_geom_angle_site_symmetry_3
_geom_angle_publ_flag
C18 Rh1 C13 96.84(8) . . ?
C18 Rh1 P2 98.43(6) . . ?
C13 Rh1 P2 86.35(5) . . ?
C18 Rh1 P1 90.65(6) . . ?
C13 Rh1 P1 87.96(5) . . ?
P2 Rh1 P1 169.799(17) . . ?
C18 Rh1 I1 100.60(6) . . ?
C13 Rh1 I1 162.46(5) . . ?
P2 Rh1 I1 92.939(15) . . ?
P1 Rh1 I1 89.941(14) . . ?
C1 P1 C5 104.06(10) . . ?
C1 P1 C3 101.96(9) . . ?
C5 P1 C3 102.69(9) . . ?
C1 P1 Rh1 114.11(6) . . ?
C5 P1 Rh1 117.97(7) . . ?
C3 P1 Rh1 114.12(7) . . ?
C11 P2 C7 104.71(10) . . ?
C11 P2 C9 99.90(9) . . ?
C7 P2 C9 104.37(9) . . ?
C11 P2 Rh1 107.65(6) . . ?
C7 P2 Rh1 118.75(7) . . ?
C9 P2 Rh1 119.01(7) . . ?
C15 N1 C16 114.80(16) . . ?
C2 C1 P1 116.73(15) . . ?
C4 C3 P1 116.11(14) . . ?
C6 C5 P1 114.53(14) . . ?
C8 C7 P2 116.03(14) . . ?
C10 C9 P2 115.53(15) . . ?
C12 C11 P2 114.96(14) . . ?
C17 C13 C14 111.83(16) . . ?
C17 C13 Rh1 115.19(13) . . ?
C14 C13 Rh1 132.97(13) . . ?
F1 C14 C15 116.49(16) . . ?
F1 C14 C13 121.89(16) . . ?
C15 C14 C13 121.59(17) . . ?
N1 C15 F2 115.72(16) . . ?
N1 C15 C14 125.06(17) . . ?
F2 C15 C14 119.22(16) . . ?
N1 C16 F3 115.98(16) . . ?
N1 C16 C17 123.82(17) . . ?
F3 C16 C17 120.20(16) . . ?
F4 C17 C16 117.76(16) . . ?
F4 C17 C13 119.48(15) . . ?
C16 C17 C13 122.76(17) . . ?
O1 C18 C19 121.24(18) . . ?
O1 C18 Rh1 123.10(14) . . ?
C19 C18 Rh1 115.54(14) . . ?

loop_
_geom_bond_atom_site_label_1
_geom_bond_atom_site_label_2
_geom_bond_distance
_geom_bond_site_symmetry_2
_geom_bond_publ_flag
I1 Rh1 2.7358(3) . ?
Rh1 C18 2.0018(19) . ?
Rh1 C13 2.0560(18) . ?
Rh1 P2 2.3849(5) . ?
Rh1 P1 2.3873(5) . ?
P1 C1 1.839(2) . ?
P1 C5 1.8438(19) . ?
P1 C3 1.8500(19) . ?
P2 C11 1.8385(19) . ?
P2 C7 1.839(2) . ?
P2 C9 1.8484(19) . ?
O1 C18 1.202(2) . ?
F1 C14 1.362(2) . ?
F2 C15 1.356(2) . ?
F3 C16 1.354(2) . ?
F4 C17 1.370(2) . ?
N1 C15 1.321(2) . ?
N1 C16 1.322(2) . ?
C1 C2 1.538(3) . ?
C3 C4 1.534(3) . ?
C5 C6 1.532(3) . ?
C7 C8 1.544(3) . ?
C9 C10 1.540(3) . ?
C11 C12 1.530(3) . ?
C13 C17 1.397(2) . ?
C13 C14 1.399(3) . ?
C14 C15 1.383(3) . ?
C16 C17 1.383(3) . ?
C18 C19 1.530(3) . ?
